data_4025639
loop_
_publ_author_name
'Ming-Chang P. Yeh'
'Ming-Nan Lin'
'Wei-Jong Chang'
'Jia-Lun Liou'
'Ya-Fon Shih'

_publ_section_title
;
 Synthesis of cis-3-Acyl-4-alkenylpyrrolidines via Gold(I)-Catalyzed
 Cycloisomerization Reaction of
 (Z)-8-Aryl-5-tosyl-5-azaoct-2-en-7-yn-1-ols
;
_journal_name_full 'Journal of Organic Chemistry'
_journal_page_first 6031
_journal_page_last 6034
_journal_paper_doi 10.1021/jo101148e
_journal_volume 75
_journal_year 2010
_chemical_formula_moiety 'C20 H20 Br1 N1 O3 S1'
_chemical_formula_sum 'C20 H20 Br N O3 S'
_chemical_formula_weight 434.34
_chemical_name_systematic
;
?
;
_space_group_IT_number 33
_symmetry_cell_setting orthorhombic
_symmetry_space_group_name_Hall 'P 2c -2n'
_symmetry_space_group_name_H-M 'P n a 21'
_atom_sites_solution_hydrogens geom
_atom_sites_solution_primary direct
_atom_sites_solution_secondary difmap
_audit_creation_method SHELXL-97
_cell_angle_alpha 90.00
_cell_angle_beta 90.00
_cell_angle_gamma 90.00
_cell_formula_units_Z 4
_cell_length_a 28.7069(8)
_cell_length_b 11.1373(3)
_cell_length_c 6.0181(2)
_cell_measurement_reflns_used 0
_cell_measurement_temperature 200(2)
_cell_measurement_theta_max 0
_cell_measurement_theta_min 0
_cell_volume 1924.09(10)
_computing_molecular_graphics 'Ortep-3 for Windows (Farrugia, 1997)'
_computing_publication_material 'WinGX publication routines (Farrugia, 1999)'
_computing_structure_refinement 'SHELXL-97 (Sheldrick, 1997)'
_computing_structure_solution 'SHELXS-86 (Sheldrick, 1986)'
_diffrn_ambient_temperature 200(2)
_diffrn_measured_fraction_theta_full 0.999
_diffrn_measured_fraction_theta_max 0.999
_diffrn_radiation_monochromator graphite
_diffrn_radiation_source 'fine-focus sealed tube'
_diffrn_radiation_type MoK\a
_diffrn_radiation_wavelength 0.71073
_diffrn_reflns_av_R_equivalents 0.0380
_diffrn_reflns_av_sigmaI/netI 0.0453
_diffrn_reflns_limit_h_max 34
_diffrn_reflns_limit_h_min -34
_diffrn_reflns_limit_k_max 13
_diffrn_reflns_limit_k_min -13
_diffrn_reflns_limit_l_max 7
_diffrn_reflns_limit_l_min -7
_diffrn_reflns_number 13869
_diffrn_reflns_theta_full 25.01
_diffrn_reflns_theta_max 25.01
_diffrn_reflns_theta_min 1.42
_exptl_absorpt_coefficient_mu 2.264
_exptl_absorpt_correction_T_max 0.6602
_exptl_absorpt_correction_T_min 0.3001
_exptl_absorpt_correction_type multi-scan
_exptl_crystal_colour colorless
_exptl_crystal_density_diffrn 1.499
_exptl_crystal_density_method 'not measured'
_exptl_crystal_description prism
_exptl_crystal_F_000 888
_exptl_crystal_size_max 0.70
_exptl_crystal_size_mid 0.34
_exptl_crystal_size_min 0.20
_refine_diff_density_max 0.223
_refine_diff_density_min -0.326
_refine_diff_density_rms 0.046
_refine_ls_abs_structure_details 'Flack H D (1983), Acta Cryst. A39, 876-881'
_refine_ls_abs_structure_Flack 0.002(10)
_refine_ls_extinction_method none
_refine_ls_goodness_of_fit_ref 1.042
_refine_ls_hydrogen_treatment fixed
_refine_ls_matrix_type full
_refine_ls_number_parameters 235
_refine_ls_number_reflns 3367
_refine_ls_number_restraints 1
_refine_ls_restrained_S_all 1.042
_refine_ls_R_factor_all 0.0417
_refine_ls_R_factor_gt 0.0316
_refine_ls_shift/su_max 0.001
_refine_ls_shift/su_mean 0.000
_refine_ls_structure_factor_coef Fsqd
_refine_ls_weighting_details 'calc w=1/[\s^2^(Fo^2^)+(0.0306P)^2^+0.0374P] where P=(Fo^2^+2Fc^2^)/3'
_refine_ls_weighting_scheme calc
_refine_ls_wR_factor_gt 0.0660
_refine_ls_wR_factor_ref 0.0687
_reflns_number_gt 2896
_reflns_number_total 3367
_reflns_threshold_expression >2sigma(I)
_cod_data_source_file jo101148e_si_003_3.cif
_cod_data_source_block a9856
_cod_database_code 4025639

loop_
_symmetry_equiv_pos_as_xyz
'x, y, z'
'-x, -y, z+1/2'
'x+1/2, -y+1/2, z'
'-x+1/2, y+1/2, z+1/2'

loop_
_atom_site_label
_atom_site_type_symbol
_atom_site_fract_x
_atom_site_fract_y
_atom_site_fract_z
_atom_site_U_iso_or_equiv
_atom_site_adp_type
_atom_site_occupancy
_atom_site_symmetry_multiplicity
_atom_site_calc_flag
_atom_site_refinement_flags
_atom_site_disorder_assembly
_atom_site_disorder_group
Br1 Br 0.498275(10) -0.27921(3) 0.72670(11) 0.06048(14) Uani 1 1 d . . .
C1 C 0.18984(10) 0.2902(2) 1.0107(5) 0.0302(7) Uani 1 1 d . . .
C2 C 0.17474(11) 0.1981(3) 1.1479(5) 0.0372(8) Uani 1 1 d . . .
H2 H 0.1880 0.1878 1.2911 0.045 Uiso 1 1 calc R . .
C3 C 0.14027(11) 0.1216(3) 1.0748(6) 0.0457(8) Uani 1 1 d . . .
H3 H 0.1300 0.0584 1.1688 0.055 Uiso 1 1 calc R . .
C4 C 0.12022(12) 0.1353(3) 0.8656(6) 0.0440(8) Uani 1 1 d . . .
C5 C 0.08097(12) 0.0562(3) 0.7906(7) 0.0638(12) Uani 1 1 d . . .
H5A H 0.0746 -0.0042 0.9049 0.096 Uiso 1 1 calc R . .
H5B H 0.0897 0.0160 0.6517 0.096 Uiso 1 1 calc R . .
H5C H 0.0531 0.1051 0.7661 0.096 Uiso 1 1 calc R . .
C6 C 0.13632(10) 0.2272(3) 0.7310(7) 0.0422(7) Uani 1 1 d . . .
H6 H 0.1231 0.2374 0.5875 0.051 Uiso 1 1 calc R . .
C7 C 0.17119(10) 0.3046(3) 0.8004(5) 0.0394(8) Uani 1 1 d . . .
H7 H 0.1821 0.3665 0.7052 0.047 Uiso 1 1 calc R . .
C8 C 0.29512(9) 0.3066(3) 0.8088(4) 0.0311(7) Uani 1 1 d . . .
H8A H 0.2988 0.3825 0.7251 0.037 Uiso 1 1 calc R . .
H8B H 0.2713 0.2561 0.7350 0.037 Uiso 1 1 calc R . .
C9 C 0.34146(9) 0.2400(3) 0.8311(5) 0.0274(6) Uani 1 1 d . . .
H9 H 0.3478 0.1922 0.6937 0.033 Uiso 1 1 calc R . .
C10 C 0.38095(10) 0.3230(3) 0.8767(5) 0.0316(7) Uani 1 1 d . . .
H10 H 0.3779 0.3765 0.9987 0.038 Uiso 1 1 calc R . .
C11 C 0.41945(9) 0.3277(3) 0.7620(6) 0.0426(8) Uani 1 1 d . . .
H11A H 0.4238 0.2756 0.6388 0.051 Uiso 1 1 calc R . .
H11B H 0.4431 0.3834 0.8016 0.051 Uiso 1 1 calc R . .
C12 C 0.33126(9) 0.1548(2) 1.0295(5) 0.0262(6) Uani 1 1 d . . .
H12 H 0.3132 0.0844 0.9730 0.031 Uiso 1 1 calc R . .
C13 C 0.29975(10) 0.2277(3) 1.1835(5) 0.0398(8) Uani 1 1 d . . .
H13A H 0.2732 0.1784 1.2362 0.048 Uiso 1 1 calc R . .
H13B H 0.3174 0.2573 1.3138 0.048 Uiso 1 1 calc R . .
C14 C 0.37424(9) 0.1086(3) 1.1471(5) 0.0264(7) Uani 1 1 d . . .
C15 C 0.40442(9) 0.0179(2) 1.0330(4) 0.0234(6) Uani 1 1 d . . .
C16 C 0.39478(9) -0.0285(2) 0.8250(4) 0.0270(6) Uani 1 1 d . . .
H16 H 0.3685 0.0004 0.7452 0.032 Uiso 1 1 calc R . .
C17 C 0.42258(8) -0.1159(2) 0.7310(5) 0.0309(6) Uani 1 1 d . . .
H17 H 0.4158 -0.1469 0.5875 0.037 Uiso 1 1 calc R . .
C18 C 0.46058(9) -0.1573(3) 0.8505(5) 0.0323(7) Uani 1 1 d . . .
C19 C 0.47162(10) -0.1112(3) 1.0567(5) 0.0353(7) Uani 1 1 d . . .
H19 H 0.4982 -0.1393 1.1352 0.042 Uiso 1 1 calc R . .
C20 C 0.44335(9) -0.0237(2) 1.1467(5) 0.0303(7) Uani 1 1 d . . .
H20 H 0.4506 0.0087 1.2885 0.036 Uiso 1 1 calc R . .
N1 N 0.28310(7) 0.3293(2) 1.0448(4) 0.0300(6) Uani 1 1 d . . .
O1 O 0.22961(8) 0.49742(19) 0.9754(4) 0.0464(6) Uani 1 1 d . . .
O2 O 0.23127(8) 0.39719(19) 1.3415(3) 0.0428(6) Uani 1 1 d . . .
O3 O 0.38446(7) 0.1427(2) 1.3318(4) 0.0433(6) Uani 1 1 d . . .
S1 S 0.23354(3) 0.39016(7) 1.10347(12) 0.03394(19) Uani 1 1 d . . .

loop_
_atom_site_aniso_label
_atom_site_aniso_U_11
_atom_site_aniso_U_22
_atom_site_aniso_U_33
_atom_site_aniso_U_23
_atom_site_aniso_U_13
_atom_site_aniso_U_12
Br1 0.04036(18) 0.0655(2) 0.0755(3) -0.0330(3) -0.00486(19) 0.02106(16)
C1 0.0299(16) 0.0352(17) 0.0255(16) 0.0047(14) 0.0080(13) 0.0115(13)
C2 0.0436(17) 0.0385(18) 0.0296(18) 0.0064(14) 0.0064(14) 0.0086(15)
C3 0.056(2) 0.0366(18) 0.045(2) 0.0064(17) 0.0084(18) 0.0014(16)
C4 0.048(2) 0.0375(19) 0.046(2) -0.0066(17) 0.0108(17) 0.0110(16)
C5 0.058(2) 0.062(2) 0.072(3) -0.025(2) 0.0068(18) -0.0028(19)
C6 0.0394(15) 0.056(2) 0.0308(16) -0.0018(19) 0.0023(18) 0.0118(15)
C7 0.0388(17) 0.0466(19) 0.033(2) 0.0142(15) 0.0098(14) 0.0130(16)
C8 0.0337(15) 0.0343(16) 0.0253(17) 0.0029(13) 0.0065(13) 0.0028(13)
C9 0.0295(16) 0.0301(16) 0.0226(15) 0.0013(13) 0.0033(13) 0.0013(12)
C10 0.0409(18) 0.0274(16) 0.0266(17) 0.0010(14) -0.0009(14) -0.0026(13)
C11 0.0338(15) 0.0462(18) 0.048(2) 0.0118(17) 0.0021(16) -0.0044(14)
C12 0.0281(15) 0.0240(14) 0.0266(15) 0.0013(13) 0.0001(12) 0.0021(13)
C13 0.0447(17) 0.0499(19) 0.025(2) 0.0175(15) 0.0143(15) 0.0195(15)
C14 0.0280(15) 0.0283(15) 0.0227(17) -0.0014(13) 0.0008(12) -0.0019(13)
C15 0.0234(13) 0.0238(14) 0.0229(15) -0.0011(13) 0.0014(12) -0.0033(12)
C16 0.0279(15) 0.0258(15) 0.0272(16) -0.0005(13) -0.0019(12) 0.0009(12)
C17 0.0322(14) 0.0330(15) 0.0275(15) -0.0044(16) -0.0003(16) -0.0029(12)
C18 0.0223(14) 0.0352(17) 0.0395(18) -0.0070(15) 0.0047(13) 0.0002(13)
C19 0.0249(15) 0.0415(17) 0.040(2) -0.0024(16) -0.0064(13) 0.0057(14)
C20 0.0282(14) 0.0347(16) 0.0280(17) -0.0044(13) -0.0041(12) -0.0025(13)
N1 0.0341(13) 0.0313(13) 0.0247(14) 0.0051(11) 0.0051(11) 0.0083(11)
O1 0.0548(13) 0.0284(11) 0.0560(15) 0.0131(10) 0.0094(12) 0.0137(11)
O2 0.0474(13) 0.0479(13) 0.0331(13) -0.0045(11) 0.0107(11) 0.0143(11)
O3 0.0436(13) 0.0585(15) 0.0277(12) -0.0144(11) -0.0043(10) 0.0127(11)
S1 0.0375(4) 0.0303(4) 0.0340(5) 0.0040(4) 0.0073(4) 0.0113(4)

loop_
_atom_type_symbol
_atom_type_description
_atom_type_scat_dispersion_real
_atom_type_scat_dispersion_imag
_atom_type_scat_source
C C 0.0033 0.0016 'International Tables Vol C Tables 4.2.6.8 and 6.1.1.4'
H H 0.0000 0.0000 'International Tables Vol C Tables 4.2.6.8 and 6.1.1.4'
N N 0.0061 0.0033 'International Tables Vol C Tables 4.2.6.8 and 6.1.1.4'
O O 0.0106 0.0060 'International Tables Vol C Tables 4.2.6.8 and 6.1.1.4'
S S 0.1246 0.1234 'International Tables Vol C Tables 4.2.6.8 and 6.1.1.4'
Br Br -0.2901 2.4595 'International Tables Vol C Tables 4.2.6.8 and 6.1.1.4'

loop_
_geom_angle_atom_site_label_1
_geom_angle_atom_site_label_2
_geom_angle_atom_site_label_3
_geom_angle
_geom_angle_site_symmetry_1
_geom_angle_site_symmetry_3
_geom_angle_publ_flag
C2 C1 C7 120.6(3) . . ?
C2 C1 S1 120.0(2) . . ?
C7 C1 S1 119.4(2) . . ?
C3 C2 C1 119.5(3) . . ?
C3 C2 H2 120.3 . . ?
C1 C2 H2 120.3 . . ?
C2 C3 C4 121.2(3) . . ?
C2 C3 H3 119.4 . . ?
C4 C3 H3 119.4 . . ?
C6 C4 C3 118.2(3) . . ?
C6 C4 C5 120.6(3) . . ?
C3 C4 C5 121.2(3) . . ?
C4 C5 H5A 109.5 . . ?
C4 C5 H5B 109.5 . . ?
H5A C5 H5B 109.5 . . ?
C4 C5 H5C 109.5 . . ?
H5A C5 H5C 109.5 . . ?
H5B C5 H5C 109.5 . . ?
C4 C6 C7 121.7(3) . . ?
C4 C6 H6 119.2 . . ?
C7 C6 H6 119.2 . . ?
C1 C7 C6 118.9(3) . . ?
C1 C7 H7 120.6 . . ?
C6 C7 H7 120.6 . . ?
N1 C8 C9 101.6(2) . . ?
N1 C8 H8A 111.4 . . ?
C9 C8 H8A 111.4 . . ?
N1 C8 H8B 111.4 . . ?
C9 C8 H8B 111.4 . . ?
H8A C8 H8B 109.3 . . ?
C10 C9 C8 112.2(2) . . ?
C10 C9 C12 112.4(2) . . ?
C8 C9 C12 101.5(2) . . ?
C10 C9 H9 110.1 . . ?
C8 C9 H9 110.1 . . ?
C12 C9 H9 110.1 . . ?
C11 C10 C9 125.0(3) . . ?
C11 C10 H10 117.5 . . ?
C9 C10 H10 117.5 . . ?
C10 C11 H11A 120.0 . . ?
C10 C11 H11B 120.0 . . ?
H11A C11 H11B 120.0 . . ?
C14 C12 C13 112.3(2) . . ?
C14 C12 C9 114.4(2) . . ?
C13 C12 C9 104.7(2) . . ?
C14 C12 H12 108.4 . . ?
C13 C12 H12 108.4 . . ?
C9 C12 H12 108.4 . . ?
N1 C13 C12 104.7(2) . . ?
N1 C13 H13A 110.8 . . ?
C12 C13 H13A 110.8 . . ?
N1 C13 H13B 110.8 . . ?
C12 C13 H13B 110.8 . . ?
H13A C13 H13B 108.9 . . ?
O3 C14 C15 119.5(3) . . ?
O3 C14 C12 121.4(3) . . ?
C15 C14 C12 119.1(2) . . ?
C20 C15 C16 118.8(2) . . ?
C20 C15 C14 117.7(2) . . ?
C16 C15 C14 123.5(2) . . ?
C17 C16 C15 121.3(3) . . ?
C17 C16 H16 119.4 . . ?
C15 C16 H16 119.4 . . ?
C18 C17 C16 118.5(3) . . ?
C18 C17 H17 120.7 . . ?
C16 C17 H17 120.7 . . ?
C17 C18 C19 121.6(3) . . ?
C17 C18 Br1 119.1(2) . . ?
C19 C18 Br1 119.4(2) . . ?
C20 C19 C18 118.7(3) . . ?
C20 C19 H19 120.6 . . ?
C18 C19 H19 120.6 . . ?
C19 C20 C15 121.0(3) . . ?
C19 C20 H20 119.5 . . ?
C15 C20 H20 119.5 . . ?
C13 N1 C8 109.4(2) . . ?
C13 N1 S1 118.70(18) . . ?
C8 N1 S1 119.08(18) . . ?
O1 S1 O2 119.32(14) . . ?
O1 S1 N1 107.64(12) . . ?
O2 S1 N1 106.33(14) . . ?
O1 S1 C1 107.50(15) . . ?
O2 S1 C1 108.48(15) . . ?
N1 S1 C1 106.98(13) . . ?

loop_
_geom_bond_atom_site_label_1
_geom_bond_atom_site_label_2
_geom_bond_distance
_geom_bond_site_symmetry_2
_geom_bond_publ_flag
Br1 C18 1.889(3) . ?
C1 C2 1.386(4) . ?
C1 C7 1.384(4) . ?
C1 S1 1.768(3) . ?
C2 C3 1.378(4) . ?
C2 H2 0.9500 . ?
C3 C4 1.393(5) . ?
C3 H3 0.9500 . ?
C4 C6 1.384(5) . ?
C4 C5 1.500(5) . ?
C5 H5A 0.9800 . ?
C5 H5B 0.9800 . ?
C5 H5C 0.9800 . ?
C6 C7 1.386(4) . ?
C6 H6 0.9500 . ?
C7 H7 0.9500 . ?
C8 N1 1.484(3) . ?
C8 C9 1.529(4) . ?
C8 H8A 0.9900 . ?
C8 H8B 0.9900 . ?
C9 C10 1.488(4) . ?
C9 C12 1.553(4) . ?
C9 H9 1.0000 . ?
C10 C11 1.304(4) . ?
C10 H10 0.9500 . ?
C11 H11A 0.9500 . ?
C11 H11B 0.9500 . ?
C12 C14 1.512(4) . ?
C12 C13 1.528(4) . ?
C12 H12 1.0000 . ?
C13 N1 1.486(3) . ?
C13 H13A 0.9900 . ?
C13 H13B 0.9900 . ?
C14 O3 1.210(3) . ?
C14 C15 1.498(4) . ?
C15 C20 1.390(4) . ?
C15 C16 1.382(4) . ?
C16 C17 1.380(4) . ?
C16 H16 0.9500 . ?
C17 C18 1.386(4) . ?
C17 H17 0.9500 . ?
C18 C19 1.380(4) . ?
C19 C20 1.380(4) . ?
C19 H19 0.9500 . ?
C20 H20 0.9500 . ?
N1 S1 1.615(2) . ?
O1 S1 1.426(2) . ?
O2 S1 1.436(2) . ?
